data_4088856
loop_
_publ_author_name
'Bissert, Robin'
'Braunschweig, Holger'
'Dewhurst, Rian D.'
'Schneider, Christoph'

_publ_section_title
;
 Metal-Only Lewis Pairs Based on Zerovalent Osmium
;
_journal_issue 15
_journal_name_full Organometallics
_journal_page_first 2567
_journal_paper_doi 10.1021/acs.organomet.6b00495
_journal_volume 35
_journal_year 2016
_chemical_formula_moiety 'C9 H18 Cl3 Ga O3 Os P2'
_chemical_formula_sum 'C9 H18 Cl3 Ga O3 Os P2'
_chemical_formula_weight 602.44
_space_group_crystal_system monoclinic
_space_group_IT_number 14
_space_group_name_Hall '-P 2yn'
_space_group_name_H-M_alt 'P 1 21/n 1'
_atom_sites_solution_hydrogens geom
_atom_sites_solution_secondary iterative
_audit_creation_method SHELXL-2014/7
_cell_angle_alpha 90
_cell_angle_beta 97.911(4)
_cell_angle_gamma 90
_cell_formula_units_Z 4
_cell_length_a 8.9830(12)
_cell_length_b 12.9064(19)
_cell_length_c 19.160(3)
_cell_measurement_reflns_used 8572
_cell_measurement_temperature 100(2)
_cell_measurement_theta_max 26.78
_cell_measurement_theta_min 2.66
_cell_volume 2200.2(6)
_computing_cell_refinement 'Saint+ ver. V8.34A (Bruker AXS)'
_computing_data_collection 'APEX2 ver. 2014.9 (Bruker AXS)'
_computing_data_reduction 'Saint+ ver. V8.34A (Bruker AXS)'
_computing_molecular_graphics 'ShelXLe (Huebschle et all, 2011)'
_computing_publication_material 'SHELXL-2014/7 (Sheldrick, 2014)'
_computing_structure_refinement 'SHELXL-2014/7 (Sheldrick, 2014)'
_computing_structure_solution 'SHELXT (Sheldrick, 2012)'
_diffrn_ambient_temperature 100(2)
_diffrn_detector 'CMOS area detector (Photon 100)'
_diffrn_detector_area_resol_mean 8.333
_diffrn_measured_fraction_theta_full 0.996
_diffrn_measured_fraction_theta_max 0.993
_diffrn_measurement_device_type 'Bruker D8 Quest'
_diffrn_measurement_method '\f and \w scans'
_diffrn_radiation_type MoK\a
_diffrn_radiation_wavelength 0.71073
_diffrn_reflns_av_unetI/netI 0.0146
_diffrn_reflns_Laue_measured_fraction_full 0.996
_diffrn_reflns_Laue_measured_fraction_max 0.993
_diffrn_reflns_number 4679
_diffrn_reflns_point_group_measured_fraction_full 0.996
_diffrn_reflns_point_group_measured_fraction_max 0.993
_diffrn_reflns_theta_full 26.000
_diffrn_reflns_theta_max 26.800
_diffrn_reflns_theta_min 2.664
_diffrn_source 'microfocus sealed tube (Incoatec ImS)'
_exptl_absorpt_coefficient_mu 7.502
_exptl_absorpt_correction_T_max 0.4844
_exptl_absorpt_correction_T_min 0.3250
_exptl_absorpt_correction_type multi-scan
_exptl_absorpt_process_details 'SadAbs 2014/2 (Bruker AXS)'
_exptl_crystal_colour colourless
_exptl_crystal_density_diffrn 1.819
_exptl_crystal_description block
_exptl_crystal_F_000 1136
_exptl_crystal_size_max 0.286
_exptl_crystal_size_mid 0.140
_exptl_crystal_size_min 0.081
_platon_squeeze_details
;
The unit cell contains one molecule 
which have been treated as a diffuse contribution to the overall 
scattering without specific atom positions by SQUEEZE/PLATON. 
;
_refine_diff_density_max 1.705
_refine_diff_density_min -0.629
_refine_diff_density_rms 0.111
_refine_ls_extinction_method none
_refine_ls_goodness_of_fit_ref 1.043
_refine_ls_hydrogen_treatment constr
_refine_ls_matrix_type full
_refine_ls_number_parameters 178
_refine_ls_number_reflns 4679
_refine_ls_number_restraints 0
_refine_ls_restrained_S_all 1.043
_refine_ls_R_factor_all 0.0188
_refine_ls_R_factor_gt 0.0171
_refine_ls_shift/su_max 0.002
_refine_ls_shift/su_mean 0.000
_refine_ls_structure_factor_coef Fsqd
_refine_ls_weighting_details 'w=1/[\s^2^(Fo^2^)+(0.0162P)^2^+8.1351P] where P=(Fo^2^+2Fc^2^)/3'
_refine_ls_weighting_scheme calc
_refine_ls_wR_factor_gt 0.0445
_refine_ls_wR_factor_ref 0.0460
_reflns_Friedel_coverage 0.000
_reflns_number_gt 4413
_reflns_number_total 4679
_reflns_threshold_expression 'I > 2\s(I)'
_cod_data_source_file om6b00495_si_002.cif
_cod_data_source_block 2c
_cod_original_cell_volume 2200.3(5)
_cod_original_sg_symbol_H-M 'P 21/n'
_cod_database_code 4088856
_shelx_shelxl_version_number 2014/7
_shelx_space_group_comment
;
The symmetry employed for this shelxl refinement is uniquely defined
by the following loop, which should always be used as a source of
symmetry information in preference to the above space-group names.
They are only intended as comments.
;
_shelx_estimated_absorpt_t_min 0.223
_shelx_estimated_absorpt_t_max 0.582

loop_
_space_group_symop_operation_xyz
'x, y, z'
'-x+1/2, y+1/2, -z+1/2'
'-x, -y, -z'
'x-1/2, -y-1/2, z-1/2'

loop_
_atom_site_label
_atom_site_type_symbol
_atom_site_fract_x
_atom_site_fract_y
_atom_site_fract_z
_atom_site_U_iso_or_equiv
_atom_site_adp_type
_atom_site_occupancy
_atom_site_site_symmetry_order
_atom_site_calc_flag
_atom_site_refinement_flags_posn
_atom_site_refinement_flags_adp
Os1 Os 0.39092(2) 0.36291(2) 0.67624(2) 0.01053(4) Uani 1 1 d . .
O1 O 0.1766(3) 0.38975(19) 0.78789(12) 0.0261(5) Uani 1 1 d . .
Ga1 Ga 0.36618(4) 0.56071(2) 0.67323(2) 0.01328(7) Uani 1 1 d . .
C1 C 0.2544(3) 0.3772(2) 0.74709(15) 0.0156(6) Uani 1 1 d . .
Cl1 Cl 0.13855(9) 0.63464(6) 0.64043(5) 0.02703(18) Uani 1 1 d . .
P1 P 0.18491(8) 0.34952(6) 0.58348(4) 0.01324(14) Uani 1 1 d . .
C2 C 0.5279(3) 0.3828(2) 0.60727(16) 0.0159(6) Uani 1 1 d . .
Cl2 Cl 0.43171(9) 0.64030(6) 0.77771(4) 0.02082(15) Uani 1 1 d . .
O2 O 0.6117(3) 0.3958(2) 0.56868(12) 0.0261(5) Uani 1 1 d . .
P2 P 0.60704(9) 0.37606(6) 0.76414(4) 0.01774(16) Uani 1 1 d . .
Cl3 Cl 0.50432(10) 0.64430(6) 0.60215(4) 0.02413(17) Uani 1 1 d . .
O3 O 0.4230(3) 0.12553(18) 0.67949(14) 0.0268(5) Uani 1 1 d . .
C3 C 0.4082(3) 0.2121(2) 0.67972(15) 0.0159(6) Uani 1 1 d . .
C4 C 0.1673(5) 0.2223(3) 0.5429(2) 0.0329(8) Uani 1 1 d . .
H4A H 0.0834 0.2225 0.5043 0.049 Uiso 1 1 calc R U
H4B H 0.1485 0.1706 0.5781 0.049 Uiso 1 1 calc R U
H4C H 0.2605 0.2050 0.5242 0.049 Uiso 1 1 calc R U
C5 C 0.0006(4) 0.3702(3) 0.60881(18) 0.0223(7) Uani 1 1 d . .
H5A H -0.0760 0.3609 0.5677 0.034 Uiso 1 1 calc R U
H5B H -0.0057 0.4408 0.6271 0.034 Uiso 1 1 calc R U
H5C H -0.0164 0.3202 0.6454 0.034 Uiso 1 1 calc R U
C6 C 0.1935(4) 0.4346(3) 0.50932(16) 0.0205(6) Uani 1 1 d . .
H6A H 0.2866 0.4216 0.4894 0.031 Uiso 1 1 calc R U
H6B H 0.1916 0.5068 0.5250 0.031 Uiso 1 1 calc R U
H6C H 0.1070 0.4215 0.4733 0.031 Uiso 1 1 calc R U
C9 C 0.7188(4) 0.2593(3) 0.7691(3) 0.0412(11) Uani 1 1 d . .
H9A H 0.7432 0.2422 0.7221 0.062 Uiso 1 1 calc R U
H9B H 0.6619 0.2022 0.7864 0.062 Uiso 1 1 calc R U
H9C H 0.8119 0.2702 0.8014 0.062 Uiso 1 1 calc R U
C8 C 0.7426(4) 0.4757(3) 0.75065(19) 0.0254(7) Uani 1 1 d . .
H8A H 0.7737 0.4673 0.7039 0.038 Uiso 1 1 calc R U
H8B H 0.8306 0.4695 0.7868 0.038 Uiso 1 1 calc R U
H8C H 0.6967 0.5441 0.7539 0.038 Uiso 1 1 calc R U
C7 C 0.5707(5) 0.3955(3) 0.85341(18) 0.0319(8) Uani 1 1 d . .
H7A H 0.5191 0.4619 0.8568 0.048 Uiso 1 1 calc R U
H7B H 0.6660 0.3961 0.8852 0.048 Uiso 1 1 calc R U
H7C H 0.5072 0.3392 0.8668 0.048 Uiso 1 1 calc R U

loop_
_atom_site_aniso_label
_atom_site_aniso_U_11
_atom_site_aniso_U_22
_atom_site_aniso_U_33
_atom_site_aniso_U_23
_atom_site_aniso_U_13
_atom_site_aniso_U_12
Os1 0.01129(6) 0.00922(6) 0.01100(6) 0.00013(4) 0.00122(4) 0.00064(4)
O1 0.0319(13) 0.0266(12) 0.0233(12) -0.0006(10) 0.0162(10) 0.0016(10)
Ga1 0.01561(15) 0.00934(15) 0.01430(15) -0.00078(11) 0.00001(12) 0.00073(12)
C1 0.0182(14) 0.0134(14) 0.0145(14) 0.0012(11) -0.0007(11) -0.0006(11)
Cl1 0.0215(4) 0.0206(4) 0.0357(4) -0.0056(3) -0.0079(3) 0.0092(3)
P1 0.0131(3) 0.0147(4) 0.0113(3) 0.0007(3) -0.0008(3) -0.0023(3)
C2 0.0143(14) 0.0162(14) 0.0165(14) -0.0012(11) -0.0009(11) 0.0012(11)
Cl2 0.0234(4) 0.0189(4) 0.0193(3) -0.0079(3) -0.0001(3) 0.0028(3)
O2 0.0226(12) 0.0349(14) 0.0230(12) 0.0034(10) 0.0110(10) -0.0002(10)
P2 0.0161(4) 0.0151(4) 0.0197(4) 0.0015(3) -0.0060(3) 0.0012(3)
Cl3 0.0331(4) 0.0187(4) 0.0212(4) 0.0026(3) 0.0060(3) -0.0068(3)
O3 0.0307(13) 0.0142(12) 0.0361(14) 0.0012(10) 0.0065(11) -0.0016(10)
C3 0.0161(14) 0.0171(16) 0.0148(14) 0.0019(11) 0.0037(11) 0.0036(11)
C4 0.043(2) 0.0242(18) 0.0270(18) -0.0068(14) -0.0091(16) -0.0042(16)
C5 0.0143(15) 0.0291(18) 0.0235(16) 0.0108(13) 0.0021(12) -0.0005(13)
C6 0.0188(15) 0.0276(17) 0.0147(14) 0.0049(12) 0.0005(11) -0.0009(13)
C9 0.029(2) 0.0222(18) 0.066(3) -0.0015(18) -0.0182(19) 0.0099(16)
C8 0.0175(15) 0.0256(18) 0.0316(18) -0.0024(14) -0.0018(13) -0.0029(13)
C7 0.042(2) 0.032(2) 0.0186(16) 0.0035(14) -0.0057(15) -0.0102(17)

loop_
_atom_type_symbol
_atom_type_description
_atom_type_scat_dispersion_real
_atom_type_scat_dispersion_imag
_atom_type_scat_source
C C 0.0033 0.0016 'International Tables Vol C Tables 4.2.6.8 and 6.1.1.4'
H H 0.0000 0.0000 'International Tables Vol C Tables 4.2.6.8 and 6.1.1.4'
O O 0.0106 0.0060 'International Tables Vol C Tables 4.2.6.8 and 6.1.1.4'
P P 0.1023 0.0942 'International Tables Vol C Tables 4.2.6.8 and 6.1.1.4'
Cl Cl 0.1484 0.1585 'International Tables Vol C Tables 4.2.6.8 and 6.1.1.4'
Ga Ga 0.2307 1.6083 'International Tables Vol C Tables 4.2.6.8 and 6.1.1.4'
Os Os -1.2165 7.6030 'International Tables Vol C Tables 4.2.6.8 and 6.1.1.4'

loop_
_geom_angle_atom_site_label_1
_geom_angle_atom_site_label_2
_geom_angle_atom_site_label_3
_geom_angle
C2 Os1 C3 95.75(12)
C2 Os1 C1 166.97(13)
C3 Os1 C1 97.16(12)
C2 Os1 P1 90.10(9)
C3 Os1 P1 90.17(9)
C1 Os1 P1 91.59(9)
C2 Os1 P2 86.62(9)
C3 Os1 P2 89.65(9)
C1 Os1 P2 91.72(9)
P1 Os1 P2 176.68(3)
C2 Os1 Ga1 85.07(9)
C3 Os1 Ga1 179.16(9)
C1 Os1 Ga1 82.01(9)
P1 Os1 Ga1 89.97(2)
P2 Os1 Ga1 90.27(2)
Cl3 Ga1 Cl2 102.79(3)
Cl3 Ga1 Cl1 100.53(4)
Cl2 Ga1 Cl1 99.77(3)
Cl3 Ga1 Os1 116.08(3)
Cl2 Ga1 Os1 115.00(2)
Cl1 Ga1 Os1 119.87(3)
O1 C1 Os1 177.2(3)
C6 P1 C5 105.15(15)
C6 P1 C4 102.91(17)
C5 P1 C4 102.70(18)
C6 P1 Os1 115.38(11)
C5 P1 Os1 115.70(11)
C4 P1 Os1 113.41(13)
O2 C2 Os1 177.6(3)
C7 P2 C9 103.8(2)
C7 P2 C8 104.43(17)
C9 P2 C8 102.70(19)
C7 P2 Os1 116.24(13)
C9 P2 Os1 111.63(14)
C8 P2 Os1 116.44(12)
O3 C3 Os1 176.7(3)
P1 C4 H4A 109.5
P1 C4 H4B 109.5
H4A C4 H4B 109.5
P1 C4 H4C 109.5
H4A C4 H4C 109.5
H4B C4 H4C 109.5
P1 C5 H5A 109.5
P1 C5 H5B 109.5
H5A C5 H5B 109.5
P1 C5 H5C 109.5
H5A C5 H5C 109.5
H5B C5 H5C 109.5
P1 C6 H6A 109.5
P1 C6 H6B 109.5
H6A C6 H6B 109.5
P1 C6 H6C 109.5
H6A C6 H6C 109.5
H6B C6 H6C 109.5
P2 C9 H9A 109.5
P2 C9 H9B 109.5
H9A C9 H9B 109.5
P2 C9 H9C 109.5
H9A C9 H9C 109.5
H9B C9 H9C 109.5
P2 C8 H8A 109.5
P2 C8 H8B 109.5
H8A C8 H8B 109.5
P2 C8 H8C 109.5
H8A C8 H8C 109.5
H8B C8 H8C 109.5
P2 C7 H7A 109.5
P2 C7 H7B 109.5
H7A C7 H7B 109.5
P2 C7 H7C 109.5
H7A C7 H7C 109.5
H7B C7 H7C 109.5

loop_
_geom_bond_atom_site_label_1
_geom_bond_atom_site_label_2
_geom_bond_distance
Os1 C2 1.943(3)
Os1 C3 1.953(3)
Os1 C1 1.959(3)
Os1 P1 2.3891(8)
Os1 P2 2.3946(8)
Os1 Ga1 2.5626(5)
O1 C1 1.130(4)
Ga1 Cl3 2.2413(9)
Ga1 Cl2 2.2550(8)
Ga1 Cl1 2.2656(9)
P1 C6 1.806(3)
P1 C5 1.808(3)
P1 C4 1.815(4)
C2 O2 1.138(4)
P2 C7 1.803(4)
P2 C9 1.806(4)
P2 C8 1.814(4)
O3 C3 1.125(4)
C4 H4A 0.9800
C4 H4B 0.9800
C4 H4C 0.9800
C5 H5A 0.9800
C5 H5B 0.9800
C5 H5C 0.9800
C6 H6A 0.9800
C6 H6B 0.9800
C6 H6C 0.9800
C9 H9A 0.9800
C9 H9B 0.9800
C9 H9C 0.9800
C8 H8A 0.9800
C8 H8B 0.9800
C8 H8C 0.9800
C7 H7A 0.9800
C7 H7B 0.9800
C7 H7C 0.9800

loop_
_platon_squeeze_void_nr
_platon_squeeze_void_average_x
_platon_squeeze_void_average_y
_platon_squeeze_void_average_z
_platon_squeeze_void_volume
_platon_squeeze_void_count_electrons
_platon_squeeze_void_content
1 -0.035 0.000 0.500 260 59 ' '
2 -0.002 0.500 0.000 260 59 ' '
